data_7234722
loop_
_publ_author_name
'Subhashini Selvaraju'
'Santosh Adhikari'
'RaiAnna A. Hopson'
'Shuo Dai'
'Arnold L. Rheingold'
'Mario F. Borunda'
'Toby L. Nelson'

_publ_section_title
;
 Effects of structural variations on the optical and electronic properties
 of eumelanin-inspired small molecules
;
_journal_name_full 'Journal of Materials Chemistry C'
_journal_page_first 3995
_journal_page_last 3999
_journal_paper_doi 10.1039/C5TC03982G
_journal_volume 4
_journal_year 2016
_chemical_formula_sum 'C37 H39 N O4'
_chemical_formula_weight 561.69
_chemical_name_common SSB-10-102
_chemical_name_systematic Nelson04
_space_group_crystal_system monoclinic
_space_group_IT_number 14
_space_group_name_Hall '-P 2ybc'
_space_group_name_H-M_alt 'P 1 21/c 1'
_atom_sites_solution_hydrogens geom
_cell_angle_alpha 90
_cell_angle_beta 98.592(4)
_cell_angle_gamma 90
_cell_formula_units_Z 4
_cell_length_a 10.4721(7)
_cell_length_b 20.8688(13)
_cell_length_c 14.2792(10)
_cell_measurement_reflns_used 4360
_cell_measurement_temperature 100(2)
_cell_measurement_theta_max 25.18
_cell_measurement_theta_min 2.20
_cell_volume 3085.6(4)
_computing_cell_refinement 'Bruker SAINT'
_computing_data_collection 'Bruker APEX2'
_computing_data_reduction 'Bruker SAINT'
_computing_molecular_graphics 'Bruker SHELXTL'
_computing_publication_material 'Bruker SHELXTL'
_computing_structure_refinement 'SHELXL-2013 (Sheldrick, 2013)'
_computing_structure_solution 'SHELXS-97 (Sheldrick 2008)'
_diffrn_ambient_temperature 100(2)
_diffrn_measured_fraction_theta_full 0.999
_diffrn_measured_fraction_theta_max 0.988
_diffrn_measurement_device_type 'Bruker APEX-II CCD'
_diffrn_measurement_method '\f and \w scans'
_diffrn_radiation_type MoK\a
_diffrn_radiation_wavelength 0.71073
_diffrn_reflns_av_R_equivalents 0.0659
_diffrn_reflns_av_unetI/netI 0.0780
_diffrn_reflns_Laue_measured_fraction_full 0.999
_diffrn_reflns_Laue_measured_fraction_max 0.988
_diffrn_reflns_limit_h_max 13
_diffrn_reflns_limit_h_min -13
_diffrn_reflns_limit_k_max 27
_diffrn_reflns_limit_k_min -23
_diffrn_reflns_limit_l_max 18
_diffrn_reflns_limit_l_min -19
_diffrn_reflns_number 24843
_diffrn_reflns_point_group_measured_fraction_full 0.999
_diffrn_reflns_point_group_measured_fraction_max 0.988
_diffrn_reflns_theta_full 25.000
_diffrn_reflns_theta_max 28.435
_diffrn_reflns_theta_min 1.952
_exptl_absorpt_coefficient_mu 0.078
_exptl_absorpt_correction_T_max 0.966
_exptl_absorpt_correction_T_min 0.933
_exptl_absorpt_correction_type multi-scan
_exptl_absorpt_process_details SADABS
_exptl_crystal_colour yellow
_exptl_crystal_density_diffrn 1.209
_exptl_crystal_description block
_exptl_crystal_F_000 1200
_exptl_crystal_size_max 0.400
_exptl_crystal_size_mid 0.320
_exptl_crystal_size_min 0.300
_refine_diff_density_max 0.773
_refine_diff_density_min -0.317
_refine_diff_density_rms 0.056
_refine_ls_extinction_coef .
_refine_ls_extinction_method none
_refine_ls_goodness_of_fit_ref 1.025
_refine_ls_hydrogen_treatment constr
_refine_ls_matrix_type full
_refine_ls_number_parameters 389
_refine_ls_number_reflns 7665
_refine_ls_number_restraints 0
_refine_ls_restrained_S_all 1.025
_refine_ls_R_factor_all 0.1031
_refine_ls_R_factor_gt 0.0559
_refine_ls_shift/su_max 0.007
_refine_ls_shift/su_mean 0.000
_refine_ls_structure_factor_coef Fsqd
_refine_ls_weighting_details 'w=1/[\s^2^(Fo^2^)+(0.0680P)^2^+0.8700P] where P=(Fo^2^+2Fc^2^)/3'
_refine_ls_weighting_scheme calc
_refine_ls_wR_factor_gt 0.1349
_refine_ls_wR_factor_ref 0.1592
_reflns_Friedel_coverage 0.000
_reflns_Friedel_fraction_full .
_reflns_Friedel_fraction_max .
_reflns_number_gt 4826
_reflns_number_total 7665
_reflns_threshold_expression 'I > 2\s(I)'
_cod_data_source_file J-Mater-Chem-C-2016-4-3995.cif
_cod_data_source_block nelson04
_cod_original_sg_symbol_H-M 'P 21/c'
_cod_database_code 7234722
_shelx_space_group_comment
; 
The symmetry employed for this shelxl refinement is uniquely defined 
by the following loop, which should always be used as a source of 
symmetry information in preference to the above space-group names. 
They are only intended as comments. 
;
_shelx_estimated_absorpt_t_min 0.970
_shelx_estimated_absorpt_t_max 0.977
_shelxl_version_number 2013-3

loop_
_space_group_symop_operation_xyz
'x, y, z'
'-x, y+1/2, -z+1/2'
'-x, -y, -z'
'x, -y-1/2, z-1/2'

loop_
_atom_site_label
_atom_site_type_symbol
_atom_site_fract_x
_atom_site_fract_y
_atom_site_fract_z
_atom_site_U_iso_or_equiv
_atom_site_adp_type
_atom_site_occupancy
_atom_site_site_symmetry_order
_atom_site_calc_flag
_atom_site_refinement_flags_posn
_atom_site_refinement_flags_adp
_atom_site_refinement_flags_occupancy
_atom_site_disorder_assembly
_atom_site_disorder_group
O1 O 0.21646(13) 0.16938(7) 0.30543(9) 0.0226(3) Uani 1 1 d . . . . .
O2 O 0.34702(12) 0.13238(7) 0.47814(9) 0.0211(3) Uani 1 1 d . . . . .
O3 O -0.18676(14) -0.14131(7) 0.30286(10) 0.0288(3) Uani 1 1 d . . . . .
O4 O -0.07964(15) -0.17815(7) 0.44010(11) 0.0328(4) Uani 1 1 d . . . . .
N1 N 0.08719(16) -0.06498(8) 0.44493(11) 0.0222(4) Uani 1 1 d . . . . .
C1 C 0.5453(3) -0.08758(12) 1.07128(14) 0.0378(6) Uani 1 1 d . . . . .
H36 H 0.4512 -0.0916 1.0647 0.057 Uiso 1 1 calc R U . . .
H1 H 0.5688 -0.0422 1.0703 0.057 Uiso 1 1 calc R U . . .
H37 H 0.5846 -0.1067 1.1314 0.057 Uiso 1 1 calc R U . . .
C2 C 0.59470(19) -0.12249(10) 0.98865(13) 0.0220(4) Uani 1 1 d . . . . .
C3 C 0.53583(18) -0.09039(9) 0.89532(13) 0.0192(4) Uani 1 1 d . . . . .
C4 C 0.40172(18) -0.09102(10) 0.86762(13) 0.0225(4) Uani 1 1 d . . . . .
H4 H 0.3486 -0.1121 0.9064 0.027 Uiso 1 1 calc R U . . .
C5 C 0.34464(19) -0.06143(10) 0.78463(14) 0.0243(4) Uani 1 1 d . . . . .
H5 H 0.2535 -0.0627 0.7674 0.029 Uiso 1 1 calc R U . . .
C6 C 0.42042(19) -0.02967(9) 0.72617(13) 0.0207(4) Uani 1 1 d . . . . .
C7 C 0.36059(19) -0.00199(10) 0.63806(13) 0.0229(4) Uani 1 1 d . . . . .
C8 C 0.30532(18) 0.01565(9) 0.56246(13) 0.0207(4) Uani 1 1 d . . . . .
C9 C 0.23589(18) 0.03235(9) 0.47145(12) 0.0188(4) Uani 1 1 d . . . . .
C10 C 0.13933(18) -0.00771(9) 0.42056(13) 0.0185(4) Uani 1 1 d . . . . .
C11 C 0.07571(17) 0.00992(9) 0.32946(13) 0.0188(4) Uani 1 1 d . . . . .
C12 C 0.10284(17) 0.06902(9) 0.28753(12) 0.0173(4) Uani 1 1 d . . . . .
C13 C 0.03787(17) 0.08770(9) 0.19638(13) 0.0198(4) Uani 1 1 d . . . . .
C14 C -0.01479(18) 0.10204(9) 0.11906(13) 0.0198(4) Uani 1 1 d . . . . .
C15 C -0.07752(17) 0.12343(9) 0.02739(13) 0.0191(4) Uani 1 1 d . . . . .
C16 C -0.07914(19) 0.18833(10) 0.00470(13) 0.0219(4) Uani 1 1 d . . . . .
H20 H -0.0358 0.2181 0.0487 0.026 Uiso 1 1 calc R U . . .
C17 C -0.14314(19) 0.20984(10) -0.08125(13) 0.0230(4) Uani 1 1 d . . . . .
H19 H -0.1434 0.2544 -0.0948 0.028 Uiso 1 1 calc R U . . .
C18 C -0.20753(17) 0.16789(9) -0.14891(12) 0.0189(4) Uani 1 1 d . . . . .
C19 C -0.28310(19) 0.19482(10) -0.24104(13) 0.0232(4) Uani 1 1 d . . . . .
C20 C -0.3534(2) 0.14170(12) -0.30303(15) 0.0378(6) Uani 1 1 d . . . . .
H18 H -0.4117 0.1187 -0.2670 0.057 Uiso 1 1 calc R U . . .
H17 H -0.2899 0.1117 -0.3219 0.057 Uiso 1 1 calc R U . . .
H2 H -0.4034 0.1608 -0.3597 0.057 Uiso 1 1 calc R U . . .
C21 C 0.7421(2) -0.12041(14) 1.00378(18) 0.0477(7) Uani 1 1 d . . . . .
H38 H 0.7757 -0.1430 1.0624 0.072 Uiso 1 1 calc R U . . .
H3 H 0.7712 -0.0757 1.0084 0.072 Uiso 1 1 calc R U . . .
H39 H 0.7741 -0.1411 0.9502 0.072 Uiso 1 1 calc R U . . .
C22 C 0.60980(19) -0.05917(9) 0.83596(13) 0.0204(4) Uani 1 1 d . . . . .
H32 H 0.7011 -0.0586 0.8525 0.025 Uiso 1 1 calc R U . . .
C23 C 0.55374(19) -0.02883(9) 0.75312(13) 0.0215(4) Uani 1 1 d . . . . .
H31 H 0.6069 -0.0074 0.7147 0.026 Uiso 1 1 calc R U . . .
C24 C 0.1277(2) -0.10115(12) 0.53191(16) 0.0413(6) Uani 1 1 d . . . . .
H7 H 0.2039 -0.1269 0.5249 0.062 Uiso 1 1 calc R U . . .
H6 H 0.0574 -0.1295 0.5442 0.062 Uiso 1 1 calc R U . . .
H8 H 0.1489 -0.0714 0.5850 0.062 Uiso 1 1 calc R U . . .
C25 C -0.00890(18) -0.08265(10) 0.37134(13) 0.0210(4) Uani 1 1 d . . . . .
C26 C -0.01651(18) -0.03833(9) 0.29975(14) 0.0197(4) Uani 1 1 d . . . . .
H27 H -0.0731 -0.0398 0.2412 0.024 Uiso 1 1 calc R U . . .
C27 C -0.2005(2) 0.10294(10) -0.12711(14) 0.0271(5) Uani 1 1 d . . . . .
H10 H -0.2398 0.0730 -0.1726 0.032 Uiso 1 1 calc R U . . .
C28 C -0.1375(2) 0.08056(10) -0.04061(14) 0.0281(5) Uani 1 1 d . . . . .
H9 H -0.1352 0.0359 -0.0277 0.034 Uiso 1 1 calc R U . . .
C29 C -0.3828(2) 0.24313(11) -0.21592(15) 0.0297(5) Uani 1 1 d . . . . .
H11 H -0.3383 0.2786 -0.1797 0.045 Uiso 1 1 calc R U . . .
H13 H -0.4408 0.2219 -0.1777 0.045 Uiso 1 1 calc R U . . .
H12 H -0.4332 0.2598 -0.2742 0.045 Uiso 1 1 calc R U . . .
C30 C -0.1909(2) 0.22907(12) -0.29884(15) 0.0366(6) Uani 1 1 d . . . . .
H14 H -0.2395 0.2444 -0.3586 0.055 Uiso 1 1 calc R U . . .
H16 H -0.1239 0.1991 -0.3122 0.055 Uiso 1 1 calc R U . . .
H15 H -0.1505 0.2655 -0.2625 0.055 Uiso 1 1 calc R U . . .
C31 C 0.19269(18) 0.10944(9) 0.33998(13) 0.0185(4) Uani 1 1 d . . . . .
C32 C 0.1431(2) 0.21785(10) 0.34601(16) 0.0340(5) Uani 1 1 d . . . . .
H23 H 0.0507 0.2082 0.3307 0.051 Uiso 1 1 calc R U . . .
H22 H 0.1606 0.2598 0.3200 0.051 Uiso 1 1 calc R U . . .
H21 H 0.1681 0.2184 0.4149 0.051 Uiso 1 1 calc R U . . .
C33 C 0.25973(17) 0.09047(9) 0.42897(12) 0.0179(4) Uani 1 1 d . . . . .
C34 C 0.46617(19) 0.13724(10) 0.44023(14) 0.0265(5) Uani 1 1 d . . . . .
H24 H 0.5141 0.0969 0.4510 0.040 Uiso 1 1 calc R U . . .
H26 H 0.5181 0.1723 0.4717 0.040 Uiso 1 1 calc R U . . .
H25 H 0.4477 0.1458 0.3721 0.040 Uiso 1 1 calc R U . . .
C35 C -0.09215(19) -0.13879(10) 0.37702(14) 0.0247(4) Uani 1 1 d . . . . .
C36 C -0.2844(2) -0.18949(12) 0.31174(17) 0.0361(6) Uani 1 1 d . . . . .
H29 H -0.2429 -0.2314 0.3234 0.054 Uiso 1 1 calc R U . . .
H30 H -0.3462 -0.1911 0.2531 0.054 Uiso 1 1 calc R U . . .
H28 H -0.3298 -0.1784 0.3648 0.054 Uiso 1 1 calc R U . . .
C37 C 0.5529(2) -0.19268(10) 0.98881(15) 0.0323(5) Uani 1 1 d . . . . .
H35 H 0.5815 -0.2150 0.9352 0.048 Uiso 1 1 calc R U . . .
H33 H 0.4586 -0.1950 0.9832 0.048 Uiso 1 1 calc R U . . .
H34 H 0.5918 -0.2130 1.0481 0.048 Uiso 1 1 calc R U . . .

loop_
_atom_site_aniso_label
_atom_site_aniso_U_11
_atom_site_aniso_U_22
_atom_site_aniso_U_33
_atom_site_aniso_U_23
_atom_site_aniso_U_13
_atom_site_aniso_U_12
O1 0.0270(7) 0.0202(8) 0.0205(7) 0.0060(6) 0.0037(6) -0.0021(6)
O2 0.0214(7) 0.0248(8) 0.0167(6) -0.0045(6) 0.0019(5) -0.0004(6)
O3 0.0285(8) 0.0242(8) 0.0342(8) -0.0005(7) 0.0069(7) -0.0054(6)
O4 0.0346(9) 0.0258(9) 0.0396(9) 0.0089(7) 0.0113(7) 0.0004(7)
N1 0.0254(9) 0.0187(9) 0.0230(8) 0.0048(7) 0.0047(7) 0.0042(7)
C1 0.0619(16) 0.0323(13) 0.0175(10) 0.0026(9) 0.0003(10) 0.0114(12)
C2 0.0247(10) 0.0217(11) 0.0184(9) 0.0052(8) -0.0004(8) 0.0007(8)
C3 0.0244(10) 0.0157(10) 0.0167(9) 0.0000(7) 0.0009(7) 0.0036(8)
C4 0.0231(10) 0.0245(11) 0.0198(9) 0.0028(8) 0.0031(8) -0.0002(8)
C5 0.0213(10) 0.0276(12) 0.0234(10) 0.0011(9) 0.0014(8) 0.0051(8)
C6 0.0291(10) 0.0192(11) 0.0132(8) -0.0015(8) 0.0007(8) 0.0058(8)
C7 0.0280(11) 0.0209(11) 0.0201(10) -0.0019(8) 0.0045(8) 0.0049(8)
C8 0.0244(10) 0.0197(11) 0.0183(9) -0.0008(8) 0.0040(8) 0.0058(8)
C9 0.0202(9) 0.0211(11) 0.0148(8) 0.0009(8) 0.0014(7) 0.0071(8)
C10 0.0210(9) 0.0179(10) 0.0176(9) 0.0022(8) 0.0060(7) 0.0054(8)
C11 0.0172(9) 0.0208(11) 0.0186(9) 0.0019(8) 0.0034(7) 0.0044(8)
C12 0.0172(9) 0.0200(10) 0.0153(8) 0.0026(7) 0.0039(7) 0.0028(7)
C13 0.0177(9) 0.0206(11) 0.0213(9) 0.0021(8) 0.0033(7) -0.0029(8)
C14 0.0181(9) 0.0224(11) 0.0182(9) 0.0016(8) 0.0003(7) -0.0027(8)
C15 0.0182(9) 0.0224(11) 0.0164(9) 0.0015(8) 0.0018(7) -0.0001(8)
C16 0.0259(10) 0.0211(11) 0.0177(9) -0.0010(8) 0.0003(8) -0.0032(8)
C17 0.0296(11) 0.0175(11) 0.0216(10) 0.0031(8) 0.0030(8) -0.0011(8)
C18 0.0183(9) 0.0237(11) 0.0147(8) 0.0005(8) 0.0021(7) 0.0016(8)
C19 0.0257(10) 0.0276(12) 0.0157(9) 0.0042(8) 0.0014(8) 0.0037(9)
C20 0.0464(14) 0.0428(15) 0.0198(10) 0.0005(10) -0.0090(10) 0.0048(11)
C21 0.0290(12) 0.0671(19) 0.0431(14) 0.0334(13) -0.0079(11) -0.0040(12)
C22 0.0216(9) 0.0210(11) 0.0184(9) 0.0006(8) 0.0020(7) 0.0008(8)
C23 0.0288(11) 0.0202(11) 0.0157(9) 0.0000(8) 0.0043(8) 0.0013(8)
C24 0.0484(15) 0.0380(15) 0.0341(13) 0.0137(11) -0.0046(11) -0.0053(12)
C25 0.0207(9) 0.0198(11) 0.0237(10) 0.0008(8) 0.0071(8) 0.0036(8)
C26 0.0185(9) 0.0195(11) 0.0218(9) -0.0006(8) 0.0048(7) 0.0017(8)
C27 0.0328(11) 0.0223(11) 0.0228(10) -0.0027(9) -0.0068(9) -0.0029(9)
C28 0.0358(12) 0.0187(11) 0.0266(11) 0.0035(9) -0.0061(9) -0.0030(9)
C29 0.0264(11) 0.0353(13) 0.0266(11) 0.0059(10) 0.0011(9) 0.0072(9)
C30 0.0357(13) 0.0510(16) 0.0245(11) 0.0147(11) 0.0091(9) 0.0067(11)
C31 0.0204(9) 0.0187(10) 0.0170(9) 0.0032(8) 0.0051(7) 0.0017(8)
C32 0.0469(14) 0.0207(12) 0.0362(12) 0.0071(10) 0.0123(11) 0.0063(10)
C33 0.0190(9) 0.0206(10) 0.0142(8) -0.0013(7) 0.0021(7) 0.0029(8)
C34 0.0220(10) 0.0293(12) 0.0279(11) -0.0072(9) 0.0028(8) -0.0019(9)
C35 0.0253(11) 0.0212(11) 0.0301(11) -0.0004(9) 0.0123(9) 0.0049(8)
C36 0.0347(13) 0.0364(14) 0.0390(13) -0.0082(11) 0.0118(10) -0.0111(10)
C37 0.0448(14) 0.0245(12) 0.0258(11) 0.0031(9) -0.0005(10) 0.0014(10)

loop_
_atom_type_symbol
_atom_type_description
_atom_type_scat_dispersion_real
_atom_type_scat_dispersion_imag
_atom_type_scat_source
C C 0.0033 0.0016 'International Tables Vol C Tables 4.2.6.8 and 6.1.1.4'
H H 0.0000 0.0000 'International Tables Vol C Tables 4.2.6.8 and 6.1.1.4'
N N 0.0061 0.0033 'International Tables Vol C Tables 4.2.6.8 and 6.1.1.4'
O O 0.0106 0.0060 'International Tables Vol C Tables 4.2.6.8 and 6.1.1.4'

loop_
_geom_angle_atom_site_label_1
_geom_angle_atom_site_label_2
_geom_angle_atom_site_label_3
_geom_angle
_geom_angle_site_symmetry_1
_geom_angle_site_symmetry_3
C31 O1 C32 110.87(15) . .
C33 O2 C34 113.58(14) . .
C35 O3 C36 113.91(16) . .
C10 N1 C25 107.93(15) . .
C10 N1 C24 125.89(17) . .
C25 N1 C24 126.17(18) . .
C21 C2 C37 108.11(19) . .
C21 C2 C3 112.11(17) . .
C37 C2 C3 109.95(16) . .
C21 C2 C1 109.03(19) . .
C37 C2 C1 108.85(18) . .
C3 C2 C1 108.73(16) . .
C22 C3 C4 117.25(17) . .
C22 C3 C2 123.00(17) . .
C4 C3 C2 119.75(17) . .
C5 C4 C3 121.45(18) . .
C4 C5 C6 120.56(18) . .
C23 C6 C5 118.37(17) . .
C23 C6 C7 121.61(18) . .
C5 C6 C7 119.93(18) . .
C8 C7 C6 173.9(2) . .
C7 C8 C9 176.1(2) . .
C33 C9 C10 116.60(16) . .
C33 C9 C8 120.38(17) . .
C10 C9 C8 123.01(18) . .
N1 C10 C11 107.84(16) . .
N1 C10 C9 131.07(17) . .
C11 C10 C9 121.05(18) . .
C26 C11 C12 131.52(17) . .
C26 C11 C10 107.23(17) . .
C12 C11 C10 121.09(17) . .
C31 C12 C11 117.43(16) . .
C31 C12 C13 120.99(17) . .
C11 C12 C13 121.55(17) . .
C14 C13 C12 178.2(2) . .
C13 C14 C15 176.5(2) . .
C16 C15 C28 118.18(17) . .
C16 C15 C14 119.97(17) . .
C28 C15 C14 121.85(18) . .
C17 C16 C15 120.66(18) . .
C16 C17 C18 121.95(19) . .
C27 C18 C17 116.82(17) . .
C27 C18 C19 123.47(17) . .
C17 C18 C19 119.70(17) . .
C29 C19 C20 108.97(17) . .
C29 C19 C18 108.79(15) . .
C20 C19 C18 111.75(17) . .
C29 C19 C30 108.94(18) . .
C20 C19 C30 108.16(18) . .
C18 C19 C30 110.19(16) . .
C23 C22 C3 121.85(18) . .
C6 C23 C22 120.51(18) . .
C26 C25 N1 109.81(17) . .
C26 C25 C35 127.56(18) . .
N1 C25 C35 122.51(17) . .
C25 C26 C11 107.17(17) . .
C18 C27 C28 121.89(18) . .
C27 C28 C15 120.40(19) . .
O1 C31 C12 119.93(16) . .
O1 C31 C33 118.88(17) . .
C12 C31 C33 121.19(17) . .
O2 C33 C9 118.55(16) . .
O2 C33 C31 118.86(17) . .
C9 C33 C31 122.49(17) . .
O4 C35 O3 123.13(19) . .
O4 C35 C25 125.61(19) . .
O3 C35 C25 111.26(17) . .

loop_
_geom_bond_atom_site_label_1
_geom_bond_atom_site_label_2
_geom_bond_distance
_geom_bond_site_symmetry_2
O1 C31 1.381(2) .
O1 C32 1.443(3) .
O2 C33 1.379(2) .
O2 C34 1.436(2) .
O3 C35 1.339(2) .
O3 C36 1.453(3) .
O4 C35 1.212(2) .
N1 C10 1.380(3) .
N1 C25 1.392(2) .
N1 C24 1.461(3) .
C1 C2 1.540(3) .
C2 C21 1.527(3) .
C2 C37 1.529(3) .
C2 C3 1.536(2) .
C3 C22 1.393(3) .
C3 C4 1.401(3) .
C4 C5 1.390(3) .
C5 C6 1.401(3) .
C6 C23 1.392(3) .
C6 C7 1.440(3) .
C7 C8 1.204(3) .
C8 C9 1.434(2) .
C9 C33 1.395(3) .
C9 C10 1.425(3) .
C10 C11 1.419(2) .
C11 C26 1.416(3) .
C11 C12 1.418(3) .
C12 C31 1.395(3) .
C12 C13 1.430(3) .
C13 C14 1.196(3) .
C14 C15 1.445(3) .
C15 C16 1.392(3) .
C15 C28 1.398(3) .
C16 C17 1.382(3) .
C17 C18 1.400(3) .
C18 C27 1.390(3) .
C18 C19 1.537(3) .
C19 C29 1.532(3) .
C19 C20 1.536(3) .
C19 C30 1.537(3) .
C22 C23 1.392(3) .
C25 C26 1.372(3) .
C25 C35 1.470(3) .
C27 C28 1.391(3) .
C31 C33 1.413(2) .
